data_7010928
loop_
_publ_author_name
'Flor de Maria Ram\'irez'
'Lo\"ic Charbonni\`ere'
'Gilles Muller'
'Rosario Scopelliti'
'Jean-Claude G. B\"unzli'

_publ_section_title
;
 A p-tert-butylcalix[4]arene functionalised at its lower rim with
 ether-amide pendant arms acts as an inorganic--organic receptor:
 structural and photophysical properties of its lanthanide complexes
;
_journal_issue 21
_journal_name_full 'J. Chem. Soc., Dalton Trans.'
_journal_page_first 3205
_journal_page_last 3213
_journal_paper_doi 10.1039/b105513p
_journal_year 2001
_chemical_formula_sum 'C87 H138 F9 Lu N4 O24 S3'
_chemical_formula_weight 2066.16
_chemical_name_systematic
; 
? 
;
_space_group_IT_number 14
_symmetry_cell_setting monoclinic
_symmetry_space_group_name_Hall '-P 2yn'
_symmetry_space_group_name_H-M 'P 1 21/n 1'
_atom_sites_solution_hydrogens geom
_atom_sites_solution_primary direct
_atom_sites_solution_secondary difmap
_audit_creation_method SHELXL-97
_cell_angle_alpha 90.00
_cell_angle_beta 106.71(3)
_cell_angle_gamma 90.00
_cell_formula_units_Z 4
_cell_length_a 21.134(4)
_cell_length_b 23.251(5)
_cell_length_c 22.640(5)
_cell_measurement_reflns_used '319 spots from first image'
_cell_measurement_temperature 143(2)
_cell_volume 10655(4)
_computing_cell_refinement 'marresearch, marHKL, 1.9.1'
_computing_data_collection 'marresearch, mar345, 1.2.11'
_computing_data_reduction 'marresearch, marHKL'
_computing_molecular_graphics 'Bruker SHELXTL'
_computing_publication_material 'Bruker SHELXTL'
_computing_structure_refinement 'SHELXL-97 (Sheldrick, 1997)'
_computing_structure_solution 'SHELXS-97 (Sheldrick, 1990)'
_diffrn_ambient_temperature 143(2)
_diffrn_measured_fraction_theta_full 0.907
_diffrn_measured_fraction_theta_max 0.907
_diffrn_measurement_device_type 'marresearch mar345 IPDS'
_diffrn_measurement_method '60 images with a deltaphi = 3 degrees and exp. time = 180 sec.'
_diffrn_radiation_monochromator graphite
_diffrn_radiation_source 'fine-focus sealed tube'
_diffrn_radiation_type MoK\a
_diffrn_radiation_wavelength 0.71070
_diffrn_reflns_av_R_equivalents 0.0732
_diffrn_reflns_av_sigmaI/netI 0.0969
_diffrn_reflns_limit_h_max 23
_diffrn_reflns_limit_h_min -23
_diffrn_reflns_limit_k_max 25
_diffrn_reflns_limit_k_min -25
_diffrn_reflns_limit_l_max 23
_diffrn_reflns_limit_l_min -23
_diffrn_reflns_number 36879
_diffrn_reflns_theta_full 22.98
_diffrn_reflns_theta_max 22.98
_diffrn_reflns_theta_min 1.16
_exptl_absorpt_coefficient_mu 1.066
_exptl_absorpt_correction_type none
_exptl_crystal_colour colourless
_exptl_crystal_density_diffrn 1.288
_exptl_crystal_density_method 'not measured'
_exptl_crystal_description irregular
_exptl_crystal_F_000 4320
_exptl_crystal_size_max 0.15
_exptl_crystal_size_mid 0.10
_exptl_crystal_size_min 0.08
_refine_diff_density_max 1.828
_refine_diff_density_min -0.789
_refine_diff_density_rms 0.232
_refine_ls_extinction_coef 0.0154(9)
_refine_ls_extinction_expression Fc^*^=kFc[1+0.001xFc^2^\l^3^/sin(2\q)]^-1/4^
_refine_ls_extinction_method SHELXL
_refine_ls_goodness_of_fit_ref 1.112
_refine_ls_hydrogen_treatment mixed
_refine_ls_matrix_type full
_refine_ls_number_parameters 1154
_refine_ls_number_reflns 13438
_refine_ls_number_restraints 66
_refine_ls_restrained_S_all 1.119
_refine_ls_R_factor_all 0.1542
_refine_ls_R_factor_gt 0.1082
_refine_ls_shift/su_max 0.727
_refine_ls_shift/su_mean 0.050
_refine_ls_structure_factor_coef Fsqd
_refine_ls_weighting_details 'calc w=1/[\s^2^(Fo^2^)+(0.2000P)^2^+0.0000P] where P=(Fo^2^+2Fc^2^)/3'
_refine_ls_weighting_scheme calc
_refine_ls_wR_factor_gt 0.2974
_refine_ls_wR_factor_ref 0.3209
_reflns_number_gt 7843
_reflns_number_total 13438
_reflns_threshold_expression >2sigma(I)
_cod_data_source_file b105513p.txt
_cod_data_source_block bunz50
_cod_depositor_comments
;
The following automatic conversions were performed:
'_symmetry_cell_setting' value 'Monoclinic' changed to 'monoclinic'
according to '/home/saulius/struct/CIF-dictionaries/cif_core.dic'
dictionary named 'cif_core.dic' version 2.4.1 from 2010-06-29.

Automatic conversion script
Id: cif_fix_enum 1527 2010-12-29 10:47:43Z saulius 
;
_cod_original_sg_symbol_H-M P2(1)/n
_cod_database_code 7010928

loop_
_symmetry_equiv_pos_as_xyz
'x, y, z'
'-x+1/2, y+1/2, -z+1/2'
'-x, -y, -z'
'x-1/2, -y-1/2, z-1/2'

loop_
_atom_site_label
_atom_site_type_symbol
_atom_site_fract_x
_atom_site_fract_y
_atom_site_fract_z
_atom_site_U_iso_or_equiv
_atom_site_adp_type
_atom_site_occupancy
_atom_site_symmetry_multiplicity
_atom_site_calc_flag
_atom_site_refinement_flags
_atom_site_disorder_assembly
_atom_site_disorder_group
Lu1 Lu 0.20591(2) 0.33367(2) 0.21346(3) 0.0656(4) Uani 1 1 d . . .
O1 O 0.3991(4) 0.4298(3) 0.2501(4) 0.070(2) Uani 1 1 d . . .
O2 O 0.4205(4) 0.3048(3) 0.3173(4) 0.070(2) Uani 1 1 d . . .
O3 O 0.3793(4) 0.2394(3) 0.1854(4) 0.070(2) Uani 1 1 d . . .
O4 O 0.3571(4) 0.3706(3) 0.1147(4) 0.068(2) Uani 1 1 d . . .
O5 O 0.2487(4) 0.4291(3) 0.2405(5) 0.076(3) Uani 1 1 d . . .
O6 O 0.1279(4) 0.4010(4) 0.1816(5) 0.082(3) Uani 1 1 d . . .
O7 O 0.2766(4) 0.2964(3) 0.3145(4) 0.064(2) Uani 1 1 d . . .
O8 O 0.1783(5) 0.3679(4) 0.2971(6) 0.087(3) Uani 1 1 d . . .
O9 O 0.2351(4) 0.2364(3) 0.1918(4) 0.066(2) Uani 1 1 d . . .
O10 O 0.1463(4) 0.2651(4) 0.2450(4) 0.072(3) Uani 1 1 d . . .
O11 O 0.2135(4) 0.3718(4) 0.1134(4) 0.077(3) Uani 1 1 d . . .
O12 O 0.1309(4) 0.2984(4) 0.1270(5) 0.076(3) Uani 1 1 d . . .
O13 O 0.3151(4) 0.3343(3) 0.2131(4) 0.069(2) Uani 1 1 d . . .
N1 N 0.0820(5) 0.4860(4) 0.1939(8) 0.107(5) Uani 1 1 d . . .
N2 N 0.1634(9) 0.3535(7) 0.3864(11) 0.124(5) Uani 1 1 d . . .
N3 N 0.0982(5) 0.1788(4) 0.2382(7) 0.081(4) Uani 1 1 d . . .
N4 N 0.0596(6) 0.3053(7) 0.0325(7) 0.118(5) Uani 1 1 d . . .
C1 C 0.4634(6) 0.4511(5) 0.2570(9) 0.080(5) Uani 1 1 d . . .
C2 C 0.4780(7) 0.4792(6) 0.2081(8) 0.078(4) Uani 1 1 d . . .
C3 C 0.5409(7) 0.5054(6) 0.2233(8) 0.083(4) Uani 1 1 d . . .
H3 H 0.5522 0.5255 0.1913 0.080 Uiso 1 1 calc R . .
C4 C 0.5868(7) 0.5045(6) 0.2795(8) 0.081(4) Uani 1 1 d . . .
C5 C 0.5710(7) 0.4736(6) 0.3266(9) 0.087(5) Uani 1 1 d . . .
H5 H 0.6022 0.4709 0.3662 0.080 Uiso 1 1 calc R . .
C6 C 0.5100(6) 0.4472(5) 0.3156(7) 0.071(4) Uani 1 1 d . . .
C7 C 0.4971(6) 0.4072(5) 0.3661(8) 0.079(4) Uani 1 1 d . . .
H7A H 0.5175 0.4241 0.4074 0.080 Uiso 1 1 calc R . .
H7B H 0.4490 0.4038 0.3601 0.080 Uiso 1 1 calc R . .
C8 C 0.4896(6) 0.3011(5) 0.3349(7) 0.074(4) Uani 1 1 d . . .
C9 C 0.5266(6) 0.3476(5) 0.3625(8) 0.076(4) Uani 1 1 d . . .
C10 C 0.5976(7) 0.3422(5) 0.3867(8) 0.081(5) Uani 1 1 d . . .
H10 H 0.6232 0.3736 0.4077 0.080 Uiso 1 1 calc R . .
C11 C 0.6286(6) 0.2901(6) 0.3789(7) 0.081(4) Uani 1 1 d . . .
C12 C 0.5884(6) 0.2445(6) 0.3525(7) 0.081(4) Uani 1 1 d . . .
H12 H 0.6082 0.2081 0.3505 0.080 Uiso 1 1 calc R . .
C13 C 0.5209(6) 0.2496(5) 0.3289(7) 0.076(4) Uani 1 1 d . . .
C14 C 0.4833(6) 0.2004(5) 0.2905(7) 0.077(4) Uani 1 1 d . . .
H14A H 0.5011 0.1638 0.3109 0.080 Uiso 1 1 calc R . .
H14B H 0.4365 0.2029 0.2903 0.080 Uiso 1 1 calc R . .
C15 C 0.4399(6) 0.2229(5) 0.1781(8) 0.066(4) Uani 1 1 d . . .
C16 C 0.4855(6) 0.1980(5) 0.2262(7) 0.070(4) Uani 1 1 d . . .
C17 C 0.5462(7) 0.1750(5) 0.2160(9) 0.077(4) Uani 1 1 d . . .
H17 H 0.5791 0.1581 0.2493 0.080 Uiso 1 1 calc R . .
C18 C 0.5552(7) 0.1776(6) 0.1609(9) 0.086(5) Uani 1 1 d . . .
C19 C 0.5096(7) 0.2059(6) 0.1135(8) 0.087(4) Uani 1 1 d . . .
H19 H 0.5169 0.2082 0.0741 0.080 Uiso 1 1 calc R . .
C20 C 0.4515(7) 0.2317(6) 0.1226(9) 0.083(5) Uani 1 1 d . . .
C21 C 0.4077(7) 0.2689(6) 0.0714(7) 0.092(5) Uani 1 1 d . . .
H21A H 0.3636 0.2728 0.0779 0.080 Uiso 1 1 calc R . .
H21B H 0.4020 0.2498 0.0311 0.080 Uiso 1 1 calc R . .
C22 C 0.4150(7) 0.3743(6) 0.0999(7) 0.077(4) Uani 1 1 d . . .
C23 C 0.4376(7) 0.3286(6) 0.0702(8) 0.083(5) Uani 1 1 d . . .
C24 C 0.4918(8) 0.3351(7) 0.0501(8) 0.086(5) Uani 1 1 d . . .
H24 H 0.5081 0.3028 0.0332 0.080 Uiso 1 1 calc R . .
C25 C 0.5246(7) 0.3881(9) 0.0536(9) 0.107(6) Uani 1 1 d . . .
C26 C 0.5033(7) 0.4307(7) 0.0869(8) 0.095(5) Uani 1 1 d . . .
H26 H 0.5274 0.4657 0.0937 0.080 Uiso 1 1 calc R . .
C27 C 0.4518(6) 0.4267(6) 0.1102(7) 0.081(4) Uani 1 1 d . . .
C28 C 0.4331(6) 0.4769(5) 0.1437(7) 0.072(4) Uani 1 1 d . . .
H28A H 0.4367 0.5130 0.1218 0.080 Uiso 1 1 calc R . .
H28B H 0.3867 0.4727 0.1445 0.080 Uiso 1 1 calc R . .
C29 C 0.6508(7) 0.5381(7) 0.2886(10) 0.106(6) Uani 1 1 d . . .
C30 C 0.6785(8) 0.5346(11) 0.2397(9) 0.160(11) Uani 1 1 d . . .
H30A H 0.6465 0.5484 0.2018 0.080 Uiso 1 1 calc R . .
H30B H 0.6900 0.4945 0.2342 0.080 Uiso 1 1 calc R . .
H30C H 0.7184 0.5584 0.2487 0.080 Uiso 1 1 calc R . .
C31 C 0.6971(10) 0.5259(12) 0.3534(10) 0.183(12) Uani 1 1 d . . .
H31A H 0.7139 0.4865 0.3550 0.080 Uiso 1 1 calc R . .
H31B H 0.6728 0.5306 0.3840 0.080 Uiso 1 1 calc R . .
H31C H 0.7343 0.5529 0.3624 0.080 Uiso 1 1 calc R . .
C32 C 0.6298(8) 0.6042(8) 0.2910(13) 0.170(11) Uani 1 1 d . . .
H32A H 0.6255 0.6223 0.2509 0.080 Uiso 1 1 calc R . .
H32B H 0.6637 0.6244 0.3230 0.080 Uiso 1 1 calc R . .
H32C H 0.5875 0.6063 0.3005 0.080 Uiso 1 1 calc R . .
C33 C 0.6988(9) 0.2848(7) 0.4025(10) 0.100(6) Uani 1 1 d . . .
C34 C 0.7386(8) 0.3416(7) 0.4304(11) 0.153(11) Uani 1 1 d . . .
H34A H 0.7598 0.3362 0.4747 0.080 Uiso 1 1 calc R . .
H34B H 0.7081 0.3742 0.4242 0.080 Uiso 1 1 calc R . .
H34C H 0.7725 0.3492 0.4096 0.080 Uiso 1 1 calc R . .
C35 C 0.7313(8) 0.2559(7) 0.3625(9) 0.115(6) Uani 1 1 d . . .
H35A H 0.7148 0.2164 0.3551 0.080 Uiso 1 1 calc R . .
H35B H 0.7791 0.2554 0.3822 0.080 Uiso 1 1 calc R . .
H35C H 0.7219 0.2765 0.3232 0.080 Uiso 1 1 calc R . .
C36 C 0.7160(8) 0.2478(13) 0.4584(13) 0.195(15) Uani 1 1 d . . .
H36A H 0.7026 0.2081 0.4467 0.080 Uiso 1 1 calc R . .
H36B H 0.6929 0.2618 0.4875 0.080 Uiso 1 1 calc R . .
H36C H 0.7638 0.2492 0.4780 0.080 Uiso 1 1 calc R . .
C37 C 0.6189(8) 0.1502(8) 0.1500(10) 0.103(6) Uani 1 1 d . . .
C38 C 0.6780(9) 0.1711(10) 0.1949(13) 0.165(11) Uani 1 1 d . . .
H38A H 0.7171 0.1558 0.1852 0.080 Uiso 1 1 calc R . .
H38B H 0.6781 0.1584 0.2362 0.080 Uiso 1 1 calc R . .
H38C H 0.6788 0.2132 0.1937 0.080 Uiso 1 1 calc R . .
C39 C 0.6229(13) 0.1563(13) 0.0882(13) 0.240(19) Uani 1 1 d . . .
H39A H 0.6465 0.1232 0.0779 0.080 Uiso 1 1 calc R . .
H39B H 0.6468 0.1917 0.0849 0.080 Uiso 1 1 calc R . .
H39C H 0.5783 0.1580 0.0596 0.080 Uiso 1 1 calc R . .
C40 C 0.6155(9) 0.0828(9) 0.1673(10) 0.148(9) Uani 1 1 d . . .
H40A H 0.5786 0.0644 0.1368 0.080 Uiso 1 1 calc R . .
H40B H 0.6089 0.0795 0.2083 0.080 Uiso 1 1 calc R . .
H40C H 0.6569 0.0639 0.1674 0.080 Uiso 1 1 calc R . .
C41 C 0.5803(9) 0.3942(9) 0.0212(11) 0.115(6) Uani 1 1 d . . .
C42 C 0.6096(8) 0.4586(8) 0.0303(9) 0.129(7) Uani 1 1 d . . .
H42A H 0.6322 0.4666 -0.0010 0.080 Uiso 1 1 calc R . .
H42B H 0.6410 0.4623 0.0715 0.080 Uiso 1 1 calc R . .
H42C H 0.5734 0.4861 0.0260 0.080 Uiso 1 1 calc R . .
C43 C 0.5539(10) 0.3851(9) -0.0420(12) 0.142(8) Uani 1 1 d . . .
H43A H 0.5166 0.3585 -0.0493 0.080 Uiso 1 1 calc R . .
H43B H 0.5880 0.3687 -0.0587 0.080 Uiso 1 1 calc R . .
H43C H 0.5388 0.4218 -0.0625 0.080 Uiso 1 1 calc R . .
C44 C 0.6354(10) 0.3514(10) 0.0455(15) 0.201(14) Uani 1 1 d . . .
H44A H 0.6171 0.3124 0.0415 0.080 Uiso 1 1 calc R . .
H44B H 0.6575 0.3595 0.0890 0.080 Uiso 1 1 calc R . .
H44C H 0.6673 0.3544 0.0217 0.080 Uiso 1 1 calc R . .
C45 C 0.3617(6) 0.4684(5) 0.2780(7) 0.068(4) Uani 1 1 d . . .
H45A H 0.3435 0.5005 0.2495 0.080 Uiso 1 1 calc R . .
H45B H 0.3909 0.4847 0.3167 0.080 Uiso 1 1 calc R . .
C46 C 0.3069(6) 0.4356(6) 0.2914(7) 0.075(4) Uani 1 1 d . . .
H46A H 0.3234 0.3968 0.3063 0.080 Uiso 1 1 calc R . .
H46B H 0.2945 0.4552 0.3253 0.080 Uiso 1 1 calc R . .
C47 C 0.2021(5) 0.4746(5) 0.2351(9) 0.098(6) Uani 1 1 d . . .
H47A H 0.2136 0.5072 0.2121 0.080 Uiso 1 1 calc R . .
H47B H 0.2021 0.4883 0.2765 0.080 Uiso 1 1 calc R . .
C48 C 0.1344(7) 0.4510(6) 0.2008(8) 0.087(5) Uani 1 1 d . . .
C49 C 0.0865(9) 0.5442(7) 0.2147(12) 0.123(8) Uani 1 1 d . . .
H49A H 0.0550 0.5683 0.1837 0.080 Uiso 1 1 calc R . .
H49B H 0.1316 0.5590 0.2195 0.080 Uiso 1 1 calc R . .
C50 C 0.0710(9) 0.5481(7) 0.2752(12) 0.170(13) Uani 1 1 d . . .
H50A H 0.0269 0.5321 0.2707 0.080 Uiso 1 1 calc R . .
H50B H 0.0719 0.5884 0.2879 0.080 Uiso 1 1 calc R . .
H50C H 0.1039 0.5262 0.3065 0.080 Uiso 1 1 calc R . .
C51 C 0.0151(6) 0.4625(7) 0.1600(10) 0.109(6) Uani 1 1 d . . .
H51A H -0.0195 0.4836 0.1728 0.080 Uiso 1 1 calc R . .
H51B H 0.0125 0.4214 0.1704 0.080 Uiso 1 1 calc R . .
C52 C 0.0027(12) 0.4693(11) 0.0871(12) 0.232(18) Uani 1 1 d . . .
H52A H -0.0422 0.4567 0.0655 0.080 Uiso 1 1 calc R . .
H52B H 0.0347 0.4457 0.0740 0.080 Uiso 1 1 calc R . .
H52C H 0.0081 0.5098 0.0773 0.080 Uiso 1 1 calc R . .
C53 C 0.3934(6) 0.2748(6) 0.3599(7) 0.074(4) Uani 1 1 d . . .
H53A H 0.3904 0.3010 0.3934 0.080 Uiso 1 1 calc R . .
H53B H 0.4223 0.2421 0.3785 0.080 Uiso 1 1 calc R . .
C54 C 0.3258(5) 0.2533(5) 0.3256(6) 0.066(4) Uani 1 1 d . . .
H54A H 0.3273 0.2370 0.2856 0.080 Uiso 1 1 calc R . .
H54B H 0.3134 0.2219 0.3496 0.080 Uiso 1 1 calc R . .
C55 C 0.2496(7) 0.2966(7) 0.3646(9) 0.097(5) Uani 1 1 d . . .
H55A H 0.2837 0.3065 0.4034 0.080 Uiso 1 1 calc R . .
H55B H 0.2306 0.2586 0.3695 0.080 Uiso 1 1 calc R . .
C56 C 0.1936(8) 0.3445(8) 0.3473(11) 0.086(5) Uani 1 1 d . . .
C57 C 0.1782(12) 0.3265(10) 0.4469(15) 0.161(10) Uani 1 1 d DU . .
H57A H 0.1613 0.3510 0.4747 0.080 Uiso 1 1 calc R . .
H57B H 0.2267 0.3231 0.4646 0.080 Uiso 1 1 calc R . .
C58 C 0.1468(19) 0.2667(12) 0.4426(16) 0.38(3) Uani 1 1 d DU . .
H58A H 0.1200 0.2643 0.4714 0.080 Uiso 1 1 calc R . .
H58B H 0.1817 0.2375 0.4533 0.080 Uiso 1 1 calc R . .
H58C H 0.1187 0.2601 0.4005 0.080 Uiso 1 1 calc R . .
C59 C 0.1053(13) 0.3932(11) 0.3728(13) 0.169(10) Uani 1 1 d . . .
H59A H 0.1009 0.4073 0.4127 0.080 Uiso 1 1 calc R . .
H59B H 0.1157 0.4269 0.3506 0.080 Uiso 1 1 calc R . .
C60 C 0.0442(11) 0.3722(14) 0.3389(17) 0.28(2) Uani 1 1 d . . .
H60A H 0.0492 0.3329 0.3253 0.080 Uiso 1 1 calc R . .
H60B H 0.0262 0.3968 0.3028 0.080 Uiso 1 1 calc R . .
H60C H 0.0140 0.3722 0.3646 0.080 Uiso 1 1 calc R . .
C61 C 0.3293(6) 0.1977(5) 0.1576(7) 0.068(4) Uani 1 1 d . . .
H61A H 0.3302 0.1661 0.1871 0.080 Uiso 1 1 calc R . .
H61B H 0.3383 0.1812 0.1205 0.080 Uiso 1 1 calc R . .
C62 C 0.2612(5) 0.2259(5) 0.1394(7) 0.066(4) Uani 1 1 d . . .
H62A H 0.2638 0.2630 0.1187 0.080 Uiso 1 1 calc R . .
H62B H 0.2299 0.2008 0.1094 0.080 Uiso 1 1 calc R . .
C63 C 0.1951(6) 0.1889(6) 0.2014(7) 0.071(4) Uani 1 1 d . . .
H63A H 0.2233 0.1600 0.2289 0.080 Uiso 1 1 calc R . .
H63B H 0.1731 0.1701 0.1615 0.080 Uiso 1 1 calc R . .
C64 C 0.1440(7) 0.2117(6) 0.2303(7) 0.081(5) Uani 1 1 d . . .
C65 C 0.0947(7) 0.1169(6) 0.2215(8) 0.094(5) Uani 1 1 d . . .
H65A H 0.1369 0.1052 0.2143 0.080 Uiso 1 1 calc R . .
H65B H 0.0890 0.0940 0.2565 0.080 Uiso 1 1 calc R . .
C66 C 0.0408(7) 0.1042(6) 0.1668(8) 0.105(6) Uani 1 1 d . . .
H66A H 0.0002 0.1225 0.1703 0.080 Uiso 1 1 calc R . .
H66B H 0.0343 0.0625 0.1628 0.080 Uiso 1 1 calc R . .
H66C H 0.0514 0.1192 0.1303 0.080 Uiso 1 1 calc R . .
C67 C 0.0528(7) 0.2023(7) 0.2694(10) 0.127(7) Uani 1 1 d DU . .
H67A H 0.0763 0.2258 0.3056 0.080 Uiso 1 1 calc R . .
H67B H 0.0278 0.1715 0.2830 0.080 Uiso 1 1 calc R . .
C68 C 0.0086(14) 0.2384(12) 0.2203(14) 0.265(19) Uani 1 1 d DU . .
H68A H 0.0345 0.2568 0.1960 0.080 Uiso 1 1 calc R . .
H68B H -0.0122 0.2681 0.2392 0.080 Uiso 1 1 calc R . .
H68C H -0.0257 0.2142 0.1933 0.080 Uiso 1 1 calc R . .
C69 C 0.3016(6) 0.3994(6) 0.0705(7) 0.081(4) Uani 1 1 d . . .
H69A H 0.3181 0.4319 0.0508 0.080 Uiso 1 1 calc R . .
H69B H 0.2787 0.3720 0.0378 0.080 Uiso 1 1 calc R . .
C70 C 0.2566(6) 0.4201(5) 0.1019(7) 0.072(4) Uani 1 1 d . . .
H70A H 0.2283 0.4505 0.0769 0.080 Uiso 1 1 calc R . .
H70B H 0.2816 0.4373 0.1418 0.080 Uiso 1 1 calc R . .
C71 C 0.1543(6) 0.3676(8) 0.0629(8) 0.102(5) Uani 1 1 d . . .
H71A H 0.1652 0.3582 0.0243 0.080 Uiso 1 1 calc R . .
H71B H 0.1299 0.4045 0.0571 0.080 Uiso 1 1 calc R . .
C72 C 0.1149(7) 0.3224(8) 0.0783(9) 0.097(6) Uani 1 1 d . . .
C73 C 0.0183(10) 0.2591(14) 0.0450(11) 0.37(2) Uani 1 1 d DU . .
H73A H -0.0288 0.2653 0.0224 0.080 Uiso 1 1 calc R . .
H73B H 0.0228 0.2563 0.0897 0.080 Uiso 1 1 calc R . .
C74 C 0.045(2) 0.2060(17) 0.0222(18) 0.51(2) Uani 1 1 d DU . .
H74A H 0.0190 0.1724 0.0277 0.080 Uiso 1 1 calc R . .
H74B H 0.0912 0.2005 0.0458 0.080 Uiso 1 1 calc R . .
H74C H 0.0415 0.2105 -0.0216 0.080 Uiso 1 1 calc R . .
C75 C 0.0402(10) 0.3295(12) -0.0317(10) 0.185(15) Uani 1 1 d . . .
H75A H 0.0746 0.3572 -0.0348 0.080 Uiso 1 1 calc R . .
H75B H 0.0402 0.2977 -0.0608 0.080 Uiso 1 1 calc R . .
C76 C -0.0183(13) 0.3559(11) -0.0502(10) 0.174(11) Uani 1 1 d . . .
H76A H -0.0529 0.3298 -0.0453 0.080 Uiso 1 1 calc R . .
H76B H -0.0275 0.3669 -0.0936 0.080 Uiso 1 1 calc R . .
H76C H -0.0174 0.3904 -0.0251 0.080 Uiso 1 1 calc R . .
S1 S -0.1483(2) 0.57451(19) 0.1186(3) 0.1084(17) Uani 1 1 d . . .
O14 O -0.0839(5) 0.5778(4) 0.1426(7) 0.128(5) Uani 1 1 d . . .
O15 O -0.1802(7) 0.6097(6) 0.1588(8) 0.166(6) Uani 1 1 d . . .
O16 O -0.1811(8) 0.5825(8) 0.0592(8) 0.188(8) Uani 1 1 d . . .
C77 C -0.1772(12) 0.5105(10) 0.1370(15) 0.151(10) Uani 1 1 d . . .
F1 F -0.1504(7) 0.4657(5) 0.1133(7) 0.168(6) Uani 1 1 d . . .
F2 F -0.1441(8) 0.4906(6) 0.1955(9) 0.189(6) Uani 1 1 d . . .
F3 F -0.2348(6) 0.5002(6) 0.1254(9) 0.201(7) Uani 1 1 d . . .
S2 S 0.2421(3) 0.1069(2) 0.3672(3) 0.1238(19) Uani 1 1 d . . .
O17 O 0.2029(5) 0.0554(4) 0.3536(6) 0.115(4) Uani 1 1 d . . .
O18 O 0.2100(6) 0.1543(4) 0.3751(6) 0.112(4) Uani 1 1 d . . .
O19 O 0.3023(9) 0.1066(6) 0.3423(10) 0.220(11) Uani 1 1 d . . .
C78 C 0.282(2) 0.0942(16) 0.4416(15) 0.22(2) Uani 1 1 d . . .
F4 F 0.2568(10) 0.0821(11) 0.4785(9) 0.281(13) Uani 1 1 d . . .
F5 F 0.3368(8) 0.0550(11) 0.4475(11) 0.293(13) Uani 1 1 d . . .
F6 F 0.3278(11) 0.1468(13) 0.4612(15) 0.37(2) Uani 1 1 d . . .
S3 S 0.2775(4) 0.5515(2) 0.4039(4) 0.176(3) Uani 1 1 d DU . .
O20 O 0.2853(10) 0.5660(5) 0.3459(6) 0.189(7) Uani 1 1 d DU . .
O21 O 0.2390(6) 0.4977(4) 0.4009(7) 0.163(5) Uani 1 1 d DU . .
O22 O 0.2445(10) 0.5947(5) 0.4292(7) 0.252(11) Uani 1 1 d DU . .
C79 C 0.3488(6) 0.5358(7) 0.4619(6) 0.211(8) Uani 1 1 d DU . .
F7 F 0.3335(10) 0.5232(7) 0.5128(7) 0.251(8) Uani 1 1 d DU . .
F8 F 0.3836(13) 0.5833(8) 0.4684(11) 0.423(16) Uani 1 1 d DU . .
F9 F 0.3782(7) 0.4929(9) 0.4437(8) 0.310(12) Uani 1 1 d DU . .
O23 O 0.6962(8) 0.3352(6) 0.2132(9) 0.166(8) Uani 1 1 d . . .
C80 C 0.8106(15) 0.3239(16) 0.2191(18) 0.34(3) Uani 1 1 d . . .
H80A H 0.8249 0.2970 0.2537 0.080 Uiso 1 1 calc R . .
H80B H 0.8478 0.3485 0.2176 0.080 Uiso 1 1 calc R . .
H80C H 0.7952 0.3022 0.1805 0.080 Uiso 1 1 calc R . .
C81 C 0.7557(13) 0.3602(14) 0.2273(15) 0.205(14) Uani 1 1 d . . .
H81A H 0.7674 0.3729 0.2709 0.080 Uiso 1 1 calc R . .
H81B H 0.7525 0.3951 0.2015 0.080 Uiso 1 1 calc R . .
C82 C 0.6475(9) 0.3666(10) 0.2228(13) 0.152(9) Uani 1 1 d . . .
H82A H 0.6389 0.3995 0.1938 0.080 Uiso 1 1 calc R . .
H82B H 0.6622 0.3823 0.2652 0.080 Uiso 1 1 calc R . .
C83 C 0.5853(10) 0.3352(7) 0.2151(9) 0.113(6) Uani 1 1 d . . .
H83A H 0.5632 0.3296 0.1711 0.080 Uiso 1 1 calc R . .
H83B H 0.5565 0.3573 0.2337 0.080 Uiso 1 1 calc R . .
H83C H 0.5947 0.2976 0.2354 0.080 Uiso 1 1 calc R . .
O24 O -0.3991(8) 0.7105(11) 0.0984(9) 0.226(11) Uani 1 1 d D . .
C84 C -0.3537(19) 0.6132(18) 0.0789(17) 0.42(4) Uani 1 1 d D . .
H84A H -0.3361 0.5790 0.1034 0.080 Uiso 1 1 calc R . .
H84B H -0.3205 0.6285 0.0605 0.080 Uiso 1 1 calc R . .
H84C H -0.3936 0.6028 0.0461 0.080 Uiso 1 1 calc R . .
C85 C -0.3702(17) 0.6576(12) 0.1193(15) 0.36(4) Uani 1 1 d D . .
H85A H -0.3997 0.6387 0.1404 0.080 Uiso 1 1 calc R . .
H85B H -0.3286 0.6662 0.1516 0.080 Uiso 1 1 calc R . .
C86 C -0.409(2) 0.7625(13) 0.1237(15) 0.49(6) Uani 1 1 d D . .
H86A H -0.3678 0.7674 0.1579 0.080 Uiso 1 1 calc R . .
H86B H -0.4434 0.7534 0.1440 0.080 Uiso 1 1 calc R . .
C87 C -0.425(2) 0.8218(14) 0.102(2) 0.40(4) Uani 1 1 d D . .
H87A H -0.4322 0.8452 0.1357 0.080 Uiso 1 1 calc R . .
H87B H -0.4654 0.8218 0.0673 0.080 Uiso 1 1 calc R . .
H87C H -0.3886 0.8380 0.0888 0.080 Uiso 1 1 calc R . .

loop_
_atom_site_aniso_label
_atom_site_aniso_U_11
_atom_site_aniso_U_22
_atom_site_aniso_U_33
_atom_site_aniso_U_23
_atom_site_aniso_U_13
_atom_site_aniso_U_12
Lu1 0.0477(4) 0.0457(4) 0.0976(6) 0.0042(3) 0.0117(3) 0.0010(2)
O1 0.047(5) 0.055(5) 0.104(7) -0.009(5) 0.016(5) 0.004(4)
O2 0.058(5) 0.054(5) 0.083(7) -0.004(5) -0.001(5) -0.001(4)
O3 0.047(5) 0.056(5) 0.097(7) -0.015(5) 0.003(4) 0.006(4)
O4 0.052(5) 0.062(5) 0.086(6) 0.009(5) 0.014(5) 0.014(4)
O5 0.050(5) 0.043(4) 0.126(8) -0.008(5) 0.011(5) 0.005(4)
O6 0.055(5) 0.052(5) 0.138(9) 0.005(5) 0.023(5) 0.000(4)
O7 0.045(4) 0.057(5) 0.084(6) 0.004(5) 0.012(5) -0.007(4)
O8 0.073(7) 0.069(6) 0.111(9) 0.001(6) 0.013(6) -0.006(5)
O9 0.049(5) 0.045(5) 0.094(7) 0.000(4) 0.004(5) -0.005(4)
O10 0.052(5) 0.061(6) 0.098(7) 0.007(5) 0.013(5) -0.001(4)
O11 0.048(5) 0.078(6) 0.096(7) 0.010(5) 0.009(5) 0.009(4)
O12 0.064(6) 0.058(5) 0.094(7) 0.017(5) 0.002(5) 0.011(4)
O13 0.063(5) 0.047(5) 0.090(7) 0.004(4) 0.013(5) 0.006(4)
N1 0.058(7) 0.051(7) 0.213(16) 0.004(8) 0.040(9) 0.008(5)
N2 0.113(13) 0.108(12) 0.155(18) 0.012(12) 0.047(13) -0.017(10)
N3 0.048(6) 0.054(7) 0.135(12) 0.018(7) 0.017(7) -0.018(5)
N4 0.057(8) 0.163(13) 0.121(13) 0.024(11) 0.003(8) -0.010(9)
C1 0.056(8) 0.052(8) 0.134(15) -0.022(9) 0.029(10) 0.007(6)
C2 0.062(9) 0.074(9) 0.107(13) 0.004(9) 0.037(9) -0.001(7)
C3 0.069(9) 0.061(8) 0.116(13) -0.010(8) 0.023(9) -0.013(7)
C4 0.059(9) 0.076(9) 0.111(13) -0.026(9) 0.028(9) -0.010(7)
C5 0.062(9) 0.070(9) 0.129(14) -0.011(9) 0.027(9) -0.011(7)
C6 0.060(8) 0.058(8) 0.088(11) -0.004(7) 0.010(8) 0.009(7)
C7 0.044(7) 0.065(8) 0.130(13) -0.019(9) 0.026(8) -0.003(6)
C8 0.042(7) 0.062(8) 0.105(11) -0.005(8) 0.003(7) 0.004(6)
C9 0.054(8) 0.052(7) 0.121(13) -0.008(7) 0.027(8) 0.005(6)
C10 0.063(9) 0.056(8) 0.110(12) -0.019(7) 0.002(8) 0.009(6)
C11 0.056(8) 0.091(11) 0.086(11) 0.003(8) 0.005(8) 0.011(8)
C12 0.064(9) 0.076(9) 0.096(11) -0.028(8) 0.010(8) 0.013(7)
C13 0.068(9) 0.050(7) 0.104(12) -0.011(7) 0.014(8) 0.005(6)
C14 0.058(8) 0.058(8) 0.102(13) 0.001(8) 0.005(8) 0.015(6)
C15 0.052(8) 0.052(7) 0.087(11) -0.013(7) 0.008(8) 0.009(6)
C16 0.067(9) 0.054(7) 0.081(11) -0.017(7) 0.009(8) 0.004(7)
C17 0.061(9) 0.053(8) 0.102(13) -0.013(8) 0.000(9) 0.004(6)
C18 0.053(9) 0.085(10) 0.110(14) -0.012(10) 0.007(9) 0.027(7)
C19 0.082(10) 0.072(9) 0.113(13) -0.012(9) 0.039(10) 0.004(8)
C20 0.073(9) 0.065(9) 0.103(13) -0.019(9) 0.012(9) 0.019(7)
C21 0.081(10) 0.095(11) 0.090(12) -0.015(9) 0.008(9) 0.039(9)
C22 0.066(9) 0.067(9) 0.099(12) -0.014(8) 0.025(8) 0.013(7)
C23 0.054(9) 0.076(10) 0.109(13) 0.017(9) 0.010(9) -0.006(7)
C24 0.078(11) 0.091(12) 0.089(12) -0.006(9) 0.023(9) 0.016(9)
C25 0.064(10) 0.113(14) 0.145(17) 0.028(12) 0.033(10) 0.015(10)
C26 0.049(8) 0.088(11) 0.139(15) 0.005(10) 0.011(9) 0.000(8)
C27 0.048(8) 0.079(10) 0.114(13) 0.014(9) 0.019(8) -0.007(7)
C28 0.050(7) 0.056(8) 0.119(13) 0.007(8) 0.037(8) 0.008(6)
C29 0.054(9) 0.100(12) 0.149(17) -0.009(12) 0.004(11) -0.014(8)
C30 0.071(11) 0.30(3) 0.127(17) -0.082(19) 0.048(12) -0.091(15)
C31 0.116(16) 0.28(3) 0.16(2) -0.03(2) 0.040(16) -0.118(19)
C32 0.079(12) 0.116(16) 0.33(3) -0.083(19) 0.082(17) -0.044(11)
C33 0.088(13) 0.087(11) 0.124(16) -0.005(11) 0.026(12) 0.021(9)
C34 0.064(11) 0.108(13) 0.25(3) -0.090(15) -0.011(14) 0.005(9)
C35 0.087(11) 0.099(12) 0.136(16) -0.018(11) -0.002(11) 0.022(10)
C36 0.045(10) 0.25(3) 0.29(4) -0.12(3) 0.035(16) -0.011(15)
C37 0.081(12) 0.111(13) 0.121(16) -0.014(11) 0.034(11) 0.043(10)
C38 0.057(11) 0.23(3) 0.21(3) -0.03(2) 0.036(14) 0.043(13)
C39 0.22(3) 0.35(4) 0.20(3) 0.05(3) 0.14(3) 0.20(3)
C40 0.126(16) 0.17(2) 0.126(17) -0.020(15) 0.006(13) 0.076(15)
C41 0.089(12) 0.145(17) 0.132(17) 0.006(14) 0.066(13) 0.018(12)
C42 0.087(11) 0.152(17) 0.166(19) 0.020(14) 0.066(12) -0.031(11)
C43 0.120(16) 0.130(17) 0.20(3) -0.051(17) 0.094(18) -0.038(13)
C44 0.109(16) 0.19(2) 0.35(4) 0.10(3) 0.14(2) 0.075(16)
C45 0.068(8) 0.051(7) 0.084(10) -0.012(7) 0.019(7) 0.000(6)
C46 0.062(8) 0.067(9) 0.093(11) 0.009(7) 0.017(8) -0.006(7)
C47 0.050(8) 0.040(7) 0.204(18) 0.000(9) 0.036(10) 0.003(6)
C48 0.063(9) 0.060(9) 0.138(14) 0.004(9) 0.026(9) -0.004(7)
C49 0.080(11) 0.061(10) 0.23(3) -0.027(13) 0.043(14) 0.015(8)
C50 0.075(12) 0.066(11) 0.31(4) -0.050(17) -0.030(17) 0.023(9)
C51 0.044(8) 0.087(11) 0.18(2) -0.027(12) 0.009(10) 0.008(7)
C52 0.18(2) 0.15(2) 0.27(4) -0.07(2) -0.11(2) 0.043(18)
C53 0.050(7) 0.072(8) 0.089(11) 0.000(8) 0.005(7) 0.001(6)
C54 0.055(7) 0.039(6) 0.092(10) 0.012(6) 0.004(7) 0.008(6)
C55 0.074(10) 0.090(11) 0.116(15) 0.004(10) 0.009(10) -0.008(9)
C56 0.058(10) 0.101(13) 0.115(16) -0.044(12) 0.050(11) -0.015(9)
C57 0.123(18) 0.18(2) 0.19(3) -0.03(2) 0.075(19) 0.012(15)
C58 0.64(7) 0.22(4) 0.19(3) 0.06(3) 0.00(4) -0.14(4)
C59 0.16(2) 0.18(2) 0.21(3) -0.09(2) 0.11(2) -0.02(2)
C60 0.072(16) 0.23(3) 0.52(7) -0.09(4) 0.05(3) 0.023(19)
C61 0.065(8) 0.046(7) 0.088(10) -0.009(7) 0.013(7) -0.005(6)
C62 0.045(7) 0.055(7) 0.085(10) -0.005(7) 0.000(7) -0.002(6)
C63 0.054(8) 0.050(7) 0.109(12) 0.020(7) 0.025(8) 0.000(6)
C64 0.081(10) 0.055(8) 0.083(11) 0.018(7) -0.016(8) -0.003(8)
C65 0.081(10) 0.059(9) 0.125(14) 0.021(9) 0.004(10) -0.011(7)
C66 0.070(9) 0.059(8) 0.162(17) 0.015(9) -0.006(10) 0.000(7)
C67 0.059(9) 0.089(11) 0.24(2) -0.060(13) 0.045(12) -0.027(8)
C68 0.26(4) 0.17(3) 0.40(5) 0.07(3) 0.15(3) 0.13(3)
C69 0.047(7) 0.066(8) 0.120(13) 0.019(8) 0.011(8) 0.000(6)
C70 0.054(7) 0.057(7) 0.110(12) 0.019(7) 0.028(8) -0.006(6)
C71 0.042(8) 0.132(14) 0.125(14) -0.001(11) 0.011(9) -0.020(9)
C72 0.043(9) 0.108(13) 0.123(16) 0.019(11) -0.002(10) 0.011(8)
C73 0.164(17) 0.60(4) 0.19(2) 0.27(3) -0.170(17) -0.29(2)
C74 0.60(5) 0.69(6) 0.23(4) -0.03(5) 0.11(4) -0.527
C75 0.070(13) 0.37(4) 0.096(16) 0.10(2) -0.008(11) -0.032(17)
C76 0.21(3) 0.17(2) 0.100(17) -0.012(15) -0.022(17) -0.06(2)
S1 0.086(3) 0.076(3) 0.138(4) 0.027(3) -0.008(3) 0.000(2)
O14 0.073(7) 0.083(7) 0.205(14) 0.010(8) 0.003(8) -0.003(6)
O15 0.131(11) 0.107(10) 0.243(19) -0.021(11) 0.029(11) 0.036(8)
O16 0.162(13) 0.229(18) 0.168(15) 0.097(14) 0.038(12) -0.038(12)
C77 0.097(16) 0.113(18) 0.21(3) 0.034(18) -0.009(17) -0.032(13)
F1 0.176(12) 0.086(8) 0.215(16) -0.003(8) 0.012(10) -0.022(8)
F2 0.175(13) 0.143(11) 0.233(17) 0.057(12) 0.033(12) -0.002(9)
F3 0.084(7) 0.164(11) 0.34(2) 0.047(12) 0.048(10) -0.022(8)
S2 0.109(4) 0.078(3) 0.173(5) 0.004(3) 0.021(4) 0.000(3)
O17 0.090(7) 0.064(6) 0.185(12) -0.003(7) 0.027(8) -0.028(5)
O18 0.103(8) 0.073(7) 0.155(11) -0.029(7) 0.030(8) 0.013(6)
O19 0.241(16) 0.111(10) 0.41(3) -0.151(14) 0.26(2) -0.118(11)
C78 0.27(4) 0.24(4) 0.18(3) 0.11(3) 0.13(3) 0.20(4)
F4 0.235(19) 0.42(3) 0.151(15) 0.107(18) 0.005(13) -0.11(2)
F5 0.152(13) 0.34(3) 0.36(3) 0.22(2) 0.029(15) -0.001(16)
F6 0.22(2) 0.37(3) 0.40(4) 0.07(3) -0.10(2) -0.17(2)
S3 0.292(9) 0.074(3) 0.171(6) 0.001(4) 0.078(6) 0.052(4)
O20 0.34(2) 0.064(7) 0.183(11) -0.022(8) 0.105(13) -0.012(10)
O21 0.128(10) 0.107(8) 0.253(17) -0.017(9) 0.054(10) 0.011(7)
O22 0.45(3) 0.131(10) 0.160(14) -0.026(10) 0.060(15) 0.159(16)
C79 0.112(14) 0.31(2) 0.223(18) -0.04(2) 0.069(10) -0.039(10)
F7 0.43(3) 0.179(14) 0.136(10) -0.013(9) 0.065(11) -0.016(14)
F8 0.41(2) 0.56(3) 0.39(3) -0.25(3) 0.27(2) -0.34(3)
F9 0.118(11) 0.51(3) 0.254(17) -0.13(2) -0.019(11) 0.079(13)
O23 0.093(12) 0.138(14) 0.27(2) 0.044(11) 0.052(14) -0.002(9)
C80 0.11(2) 0.55(9) 0.34(6) 0.22(5) 0.04(3) 0.03(4)
C81 0.103(19) 0.26(4) 0.25(3) 0.09(3) 0.05(2) 0.06(2)
C82 0.066(12) 0.146(19) 0.22(3) 0.036(18) 0.009(14) 0.014(13)
C83 0.112(15) 0.113(14) 0.103(14) -0.002(10) 0.012(12) -0.012(10)
O24 0.122(12) 0.36(3) 0.171(17) 0.05(2) 0.003(12) -0.096(17)
C84 0.25(4) 0.75(11) 0.23(5) 0.05(6) 0.01(4) 0.29(6)
C85 0.24(5) 0.40(6) 0.30(6) 0.28(5) -0.12(4) -0.19(5)
C86 0.31(6) 0.72(12) 0.42(7) -0.50(9) 0.06(5) 0.00(6)
C87 0.35(6) 0.42(7) 0.58(10) 0.16(6) 0.38(7) 0.20(5)

loop_
_atom_type_symbol
_atom_type_description
_atom_type_scat_dispersion_real
_atom_type_scat_dispersion_imag
_atom_type_scat_source
C C 0.0033 0.0016 'International Tables Vol C Tables 4.2.6.8 and 6.1.1.4'
H H 0.0000 0.0000 'International Tables Vol C Tables 4.2.6.8 and 6.1.1.4'
N N 0.0061 0.0033 'International Tables Vol C Tables 4.2.6.8 and 6.1.1.4'
O O 0.0106 0.0060 'International Tables Vol C Tables 4.2.6.8 and 6.1.1.4'
F F 0.0171 0.0103 'International Tables Vol C Tables 4.2.6.8 and 6.1.1.4'
S S 0.1246 0.1234 'International Tables Vol C Tables 4.2.6.8 and 6.1.1.4'
Lu Lu -0.4720 5.8584 'International Tables Vol C Tables 4.2.6.8 and 6.1.1.4'

loop_
_geom_angle_atom_site_label_1
_geom_angle_atom_site_label_2
_geom_angle_atom_site_label_3
_geom_angle
_geom_angle_site_symmetry_1
_geom_angle_site_symmetry_3
_geom_angle_publ_flag
O6 Lu1 O10 99.7(3) . . ?
O6 Lu1 O8 71.5(4) . . ?
O10 Lu1 O8 71.7(3) . . ?
O6 Lu1 O12 73.1(3) . . ?
O10 Lu1 O12 72.9(3) . . ?
O8 Lu1 O12 123.8(3) . . ?
O6 Lu1 O13 129.7(3) . . ?
O10 Lu1 O13 130.6(3) . . ?
O8 Lu1 O13 119.7(3) . . ?
O12 Lu1 O13 116.5(3) . . ?
O6 Lu1 O5 68.0(3) . . ?
O10 Lu1 O5 140.3(3) . . ?
O8 Lu1 O5 68.5(3) . . ?
O12 Lu1 O5 131.7(3) . . ?
O13 Lu1 O5 72.1(3) . . ?
O6 Lu1 O9 142.4(3) . . ?
O10 Lu1 O9 66.8(3) . . ?
O8 Lu1 O9 129.3(4) . . ?
O12 Lu1 O9 69.4(3) . . ?
O13 Lu1 O9 72.1(3) . . ?
O5 Lu1 O9 144.1(3) . . ?
O6 Lu1 O11 71.9(3) . . ?
O10 Lu1 O11 136.5(3) . . ?
O8 Lu1 O11 137.1(4) . . ?
O12 Lu1 O11 63.7(3) . . ?
O13 Lu1 O11 70.6(3) . . ?
O5 Lu1 O11 77.6(3) . . ?
O9 Lu1 O11 93.5(3) . . ?
O6 Lu1 O7 136.8(4) . . ?
O10 Lu1 O7 73.0(3) . . ?
O8 Lu1 O7 65.8(3) . . ?
O12 Lu1 O7 138.0(3) . . ?
O13 Lu1 O7 70.7(3) . . ?
O5 Lu1 O7 90.3(3) . . ?
O9 Lu1 O7 75.1(3) . . ?
O11 Lu1 O7 141.4(3) . . ?
C1 O1 C45 111.3(9) . . ?
C8 O2 C53 111.3(9) . . ?
C15 O3 C61 110.3(9) . . ?
C22 O4 C69 113.8(11) . . ?
C47 O5 C46 113.8(10) . . ?
C47 O5 Lu1 117.4(6) . . ?
C46 O5 Lu1 118.3(7) . . ?
C48 O6 Lu1 123.3(9) . . ?
C55 O7 C54 107.8(10) . . ?
C55 O7 Lu1 117.5(7) . . ?
C54 O7 Lu1 128.6(8) . . ?
C56 O8 Lu1 123.8(10) . . ?
C63 O9 C62 111.5(10) . . ?
C63 O9 Lu1 119.2(8) . . ?
C62 O9 Lu1 119.7(6) . . ?
C64 O10 Lu1 125.5(10) . . ?
C71 O11 C70 110.1(10) . . ?
C71 O11 Lu1 115.7(8) . . ?
C70 O11 Lu1 128.4(8) . . ?
C72 O12 Lu1 124.3(10) . . ?
C48 N1 C49 124.1(13) . . ?
C48 N1 C51 117.4(12) . . ?
C49 N1 C51 118.4(12) . . ?
C56 N2 C57 125(2) . . ?
C56 N2 C59 121(2) . . ?
C57 N2 C59 114(2) . . ?
C64 N3 C67 118.1(13) . . ?
C64 N3 C65 121.9(14) . . ?
C67 N3 C65 119.8(11) . . ?
C72 N4 C73 119.4(15) . . ?
C72 N4 C75 123.7(16) . . ?
C73 N4 C75 116.9(15) . . ?
C2 C1 O1 120.2(14) . . ?
C2 C1 C6 121.7(13) . . ?
O1 C1 C6 117.9(15) . . ?
C1 C2 C3 114.6(15) . . ?
C1 C2 C28 122.3(12) . . ?
C3 C2 C28 122.8(15) . . ?
C4 C3 C2 126.1(16) . . ?
C3 C4 C5 117.2(13) . . ?
C3 C4 C29 119.0(16) . . ?
C5 C4 C29 123.8(16) . . ?
C6 C5 C4 120.3(15) . . ?
C5 C6 C1 120.1(15) . . ?
C5 C6 C7 118.9(13) . . ?
C1 C6 C7 120.6(12) . . ?
C9 C7 C6 110.0(12) . . ?
C9 C8 C13 119.8(11) . . ?
C9 C8 O2 119.3(11) . . ?
C13 C8 O2 120.7(11) . . ?
C8 C9 C10 119.6(11) . . ?
C8 C9 C7 123.4(11) . . ?
C10 C9 C7 116.9(11) . . ?
C11 C10 C9 119.7(12) . . ?
C12 C11 C10 117.5(12) . . ?
C12 C11 C33 122.6(14) . . ?
C10 C11 C33 119.7(14) . . ?
C13 C12 C11 122.8(12) . . ?
C12 C13 C8 120.3(11) . . ?
C12 C13 C14 118.1(11) . . ?
C8 C13 C14 121.3(11) . . ?
C16 C14 C13 115.9(13) . . ?
C16 C15 C20 121.9(13) . . ?
C16 C15 O3 119.1(15) . . ?
C20 C15 O3 119.0(12) . . ?
C15 C16 C14 124.0(13) . . ?
C15 C16 C17 118.7(15) . . ?
C14 C16 C17 116.5(13) . . ?
C18 C17 C16 120.2(14) . . ?
C17 C18 C19 119.8(14) . . ?
C17 C18 C37 119.6(15) . . ?
C19 C18 C37 120.5(18) . . ?
C18 C19 C20 121.5(16) . . ?
C15 C20 C19 117.2(14) . . ?
C15 C20 C21 123.6(13) . . ?
C19 C20 C21 119.1(17) . . ?
C20 C21 C23 111.4(12) . . ?
O4 C22 C23 121.4(12) . . ?
O4 C22 C27 119.9(12) . . ?
C23 C22 C27 118.5(14) . . ?
C24 C23 C22 120.6(13) . . ?
C24 C23 C21 120.1(15) . . ?
C22 C23 C21 118.4(15) . . ?
C23 C24 C25 122.0(15) . . ?
C26 C25 C24 115.0(16) . . ?
C26 C25 C41 126.4(18) . . ?
C24 C25 C41 118.7(18) . . ?
C27 C26 C25 126.0(16) . . ?
C26 C27 C22 117.3(15) . . ?
C26 C27 C28 120.3(13) . . ?
C22 C27 C28 122.3(13) . . ?
C2 C28 C27 109.5(11) . . ?
C30 C29 C4 114.9(16) . . ?
C30 C29 C31 116.6(16) . . ?
C4 C29 C31 109.4(17) . . ?
C30 C29 C32 105.3(19) . . ?
C4 C29 C32 104.7(12) . . ?
C31 C29 C32 104.6(18) . . ?
C11 C33 C36 109.9(17) . . ?
C11 C33 C35 115.6(17) . . ?
C36 C33 C35 102.8(16) . . ?
C11 C33 C34 116.7(14) . . ?
C36 C33 C34 99.8(18) . . ?
C35 C33 C34 109.9(16) . . ?
C39 C37 C38 112(2) . . ?
C39 C37 C18 114.1(16) . . ?
C38 C37 C18 111.1(15) . . ?
C39 C37 C40 110.5(18) . . ?
C38 C37 C40 104.1(16) . . ?
C18 C37 C40 104.7(15) . . ?
C43 C41 C44 108(2) . . ?
C43 C41 C25 109.7(18) . . ?
C44 C41 C25 112.0(17) . . ?
C43 C41 C42 107.3(18) . . ?
C44 C41 C42 109.7(17) . . ?
C25 C41 C42 109.8(16) . . ?
O1 C45 C46 109.0(10) . . ?
O5 C46 C45 115.4(11) . . ?
O5 C47 C48 107.6(11) . . ?
O6 C48 N1 121.7(13) . . ?
O6 C48 C47 120.8(12) . . ?
N1 C48 C47 117.5(13) . . ?
N1 C49 C50 110.3(18) . . ?
N1 C51 C52 110.0(17) . . ?
O2 C53 C54 108.6(11) . . ?
O7 C54 C53 113.4(9) . . ?
O7 C55 C56 104.5(14) . . ?
O8 C56 N2 122.3(19) . . ?
O8 C56 C55 121.5(16) . . ?
N2 C56 C55 116(2) . . ?
N2 C57 C58 111(2) . . ?
C60 C59 N2 118(2) . . ?
O3 C61 C62 110.3(9) . . ?
O9 C62 C61 113.5(11) . . ?
O9 C63 C64 108.5(11) . . ?
N3 C64 O10 121.0(16) . . ?
N3 C64 C63 120.7(13) . . ?
O10 C64 C63 118.3(13) . . ?
C66 C65 N3 112.5(11) . . ?
N3 C67 C68 102.0(18) . . ?
C70 C69 O4 109.3(13) . . ?
C69 C70 O11 110.8(11) . . ?
O11 C71 C72 106.7(14) . . ?
O12 C72 N4 120.8(16) . . ?
O12 C72 C71 122.2(14) . . ?
N4 C72 C71 116.9(17) . . ?
N4 C73 C74 103(3) . . ?
C76 C75 N4 117(2) . . ?
O14 S1 O16 125.8(11) . . ?
O14 S1 O15 107.8(9) . . ?
O16 S1 O15 109.6(11) . . ?
O14 S1 C77 110.5(10) . . ?
O16 S1 C77 104.3(12) . . ?
O15 S1 C77 94.1(14) . . ?
F3 C77 F1 106(2) . . ?
F3 C77 F2 110(2) . . ?
F1 C77 F2 88.1(17) . . ?
F3 C77 S1 122.4(19) . . ?
F1 C77 S1 111(2) . . ?
F2 C77 S1 114.0(16) . . ?
O18 S2 O17 115.6(8) . . ?
O18 S2 O19 124.2(9) . . ?
O17 S2 O19 113.9(7) . . ?
O18 S2 C78 98.2(11) . . ?
O17 S2 C78 99.4(17) . . ?
O19 S2 C78 97.6(16) . . ?
F4 C78 F5 108(3) . . ?
F4 C78 F6 112(4) . . ?
F5 C78 F6 93(3) . . ?
F4 C78 S2 124(3) . . ?
F5 C78 S2 111(2) . . ?
F6 C78 S2 104(2) . . ?
O20 S3 O22 113.9(7) . . ?
O20 S3 O21 111.7(8) . . ?
O22 S3 O21 106.5(8) . . ?
O20 S3 C79 116.7(12) . . ?
O22 S3 C79 105.1(10) . . ?
O21 S3 C79 101.7(9) . . ?
F9 C79 F8 112.1(10) . . ?
F9 C79 F7 111.5(10) . . ?
F8 C79 F7 111.1(10) . . ?
F9 C79 S3 108.1(11) . . ?
F8 C79 S3 104.2(15) . . ?
F7 C79 S3 109.4(12) . . ?
C81 O23 C82 116(2) . . ?
O23 C81 C80 116(3) . . ?
O23 C82 C83 115(2) . . ?
C85 O24 C86 137(3) . . ?
O24 C85 C84 124(3) . . ?
O24 C86 C87 137(3) . . ?

loop_
_geom_bond_atom_site_label_1
_geom_bond_atom_site_label_2
_geom_bond_distance
_geom_bond_site_symmetry_2
_geom_bond_publ_flag
Lu1 O6 2.237(8) . ?
Lu1 O10 2.271(8) . ?
Lu1 O8 2.281(13) . ?
Lu1 O12 2.288(10) . ?
Lu1 O13 2.311(9) . ?
Lu1 O5 2.408(8) . ?
Lu1 O9 2.430(8) . ?
Lu1 O11 2.481(10) . ?
Lu1 O7 2.500(9) . ?
O1 C1 1.413(15) . ?
O1 C45 1.454(14) . ?
O2 C8 1.402(13) . ?
O2 C53 1.436(16) . ?
O3 C15 1.391(15) . ?
O3 C61 1.439(13) . ?
O4 C22 1.362(16) . ?
O4 C69 1.467(14) . ?
O5 C47 1.427(14) . ?
O5 C46 1.430(14) . ?
O6 C48 1.234(16) . ?
O7 C55 1.410(18) . ?
O7 C54 1.414(13) . ?
O8 C56 1.22(2) . ?
O9 C63 1.446(14) . ?
O9 C62 1.465(16) . ?
O10 C64 1.282(15) . ?
O11 C71 1.434(16) . ?
O11 C70 1.515(14) . ?
O12 C72 1.195(19) . ?
N1 C48 1.346(16) . ?
N1 C49 1.428(19) . ?
N1 C51 1.504(18) . ?
N2 C56 1.25(2) . ?
N2 C57 1.46(3) . ?
N2 C59 1.50(3) . ?
N3 C64 1.286(17) . ?
N3 C67 1.46(2) . ?
N3 C65 1.483(17) . ?
N4 C72 1.38(2) . ?
N4 C73 1.46(3) . ?
N4 C75 1.50(2) . ?
C1 C2 1.39(2) . ?
C1 C6 1.410(19) . ?
C2 C3 1.411(19) . ?
C2 C28 1.50(2) . ?
C3 C4 1.36(2) . ?
C4 C5 1.40(2) . ?
C4 C29 1.52(2) . ?
C5 C6 1.385(18) . ?
C6 C7 1.56(2) . ?
C7 C9 1.530(17) . ?
C8 C9 1.376(17) . ?
C8 C13 1.392(17) . ?
C9 C10 1.447(18) . ?
C10 C11 1.414(18) . ?
C11 C12 1.382(18) . ?
C11 C33 1.43(2) . ?
C12 C13 1.378(17) . ?
C13 C14 1.517(17) . ?
C14 C16 1.471(19) . ?
C15 C16 1.359(18) . ?
C15 C20 1.36(2) . ?
C16 C17 1.47(2) . ?
C17 C18 1.32(2) . ?
C18 C19 1.39(2) . ?
C18 C37 1.57(2) . ?
C19 C20 1.434(19) . ?
C20 C21 1.53(2) . ?
C21 C23 1.528(19) . ?
C22 C23 1.41(2) . ?
C22 C27 1.429(18) . ?
C23 C24 1.36(2) . ?
C24 C25 1.40(2) . ?
C25 C26 1.40(2) . ?
C25 C41 1.56(2) . ?
C26 C27 1.34(2) . ?
C27 C28 1.504(19) . ?
C29 C30 1.40(2) . ?
C29 C31 1.54(3) . ?
C29 C32 1.60(2) . ?
C33 C36 1.49(3) . ?
C33 C35 1.45(2) . ?
C33 C34 1.59(2) . ?
C37 C39 1.43(3) . ?
C37 C38 1.45(3) . ?
C37 C40 1.62(3) . ?
C41 C43 1.39(2) . ?
C41 C44 1.51(2) . ?
C41 C42 1.61(3) . ?
C45 C46 1.488(17) . ?
C47 C48 1.521(18) . ?
C49 C50 1.50(3) . ?
C51 C52 1.60(3) . ?
C53 C54 1.502(16) . ?
C55 C56 1.59(2) . ?
C57 C58 1.532(18) . ?
C59 C60 1.39(3) . ?
C61 C62 1.526(16) . ?
C63 C64 1.51(2) . ?
C65 C66 1.452(19) . ?
C67 C68 1.489(17) . ?
C69 C70 1.425(18) . ?
C71 C72 1.44(2) . ?
C73 C74 1.51(2) . ?
C75 C76 1.33(3) . ?
S1 O14 1.314(11) . ?
S1 O16 1.336(16) . ?
S1 O15 1.518(16) . ?
S1 C77 1.71(2) . ?
C77 F3 1.19(2) . ?
C77 F1 1.37(3) . ?
C77 F2 1.39(3) . ?
S2 O18 1.334(11) . ?
S2 O17 1.438(10) . ?
S2 O19 1.533(13) . ?
S2 C78 1.68(3) . ?
C78 F4 1.15(3) . ?
C78 F5 1.44(3) . ?
C78 F6 1.54(5) . ?
S3 O20 1.409(8) . ?
S3 O22 1.434(8) . ?
S3 O21 1.483(8) . ?
S3 C79 1.730(9) . ?
C79 F9 1.304(9) . ?
C79 F8 1.312(9) . ?
C79 F7 1.315(9) . ?
O23 C81 1.34(3) . ?
O23 C82 1.33(2) . ?
C80 C81 1.49(4) . ?
C82 C83 1.47(2) . ?
O24 C85 1.396(18) . ?
O24 C86 1.380(18) . ?
C84 C85 1.49(2) . ?
C86 C87 1.471(19) . ?
